data_2002544
loop_
_publ_author_name
'Kr\"uger, T. F.'
'M\"uller-Buschbaum, Hk.'

_publ_section_title
;
 Ein mit \b-CuNdW~2~O~8~ und \b-LiYbW~2~O~8~ verwandtes
 Kupfer-Wismut-Oxowolframat: CuBiW~2~O~8~
;
_journal_coden_ASTM JALCEU
_journal_issue 1
_journal_name_full 'Journal of Alloys and Compounds'
_journal_page_first L1
_journal_page_last L3
_journal_paper_doi 10.1016/0925-8388(92)90156-4
_journal_volume 190
_journal_year 1992
_chemical_formula_structural 'Cu Bi (W2 O8)'
_chemical_formula_sum 'Bi Cu O8 W2'
_chemical_name_systematic 'Copper(I) bismuth ditungstate'
_space_group_IT_number 1
_symmetry_cell_setting triclinic
_symmetry_equiv_pos_as_xyz x,y,z
_symmetry_Int_Tables_number 1
_symmetry_space_group_name_Hall 'P 1'
_symmetry_space_group_name_H-M 'P 1'
_cell_angle_alpha 112.45(7)
_cell_angle_beta 91.86(5)
_cell_angle_gamma 110.28(8)
_cell_formula_units_Z 1
_cell_length_a 6.074(8)
_cell_length_b 6.083(7)
_cell_length_c 5.006(7)
_cell_volume 157.4
_refine_ls_R_factor_all 0.042
_cod_database_code 2002544

loop_
_atom_site_aniso_label
_atom_site_aniso_U_11
_atom_site_aniso_U_12
_atom_site_aniso_U_13
_atom_site_aniso_U_22
_atom_site_aniso_U_23
_atom_site_aniso_U_33
W1 0.0161(4) .0000(4) -0.0029(3) 0.0103(4) 0.0049(3) 0.0138(4)
W2 0.0123(4) 0.0003(3) -0.0024(4) 0.0117(4) 0.0091(3) 0.0152(4)
Bi1 0.0139(2) 0.0025(2) 0.0115(2) 0.0102(2) 0.0047(2) 0.0392(3)
Cu1 0.0436(6) 0.0198(4) 0.0196(5) 0.0184(5) 0.0179(4) 0.0339(5)

loop_
_atom_site_label
_atom_site_type_symbol
_atom_site_symmetry_multiplicity
_atom_site_Wyckoff_symbol
_atom_site_fract_x
_atom_site_fract_y
_atom_site_fract_z
_atom_site_occupancy
_atom_site_attached_hydrogens
_atom_site_calc_flag
W1 W6+ 1 a 0.0449(3) 0.6198(3) 0.3987(4) 1. 0 d
W2 W6+ 1 a 0.3816(3) 0.5812(3) 0.8943(4) 1. 0 d
Bi1 Bi3+ 1 a 0.7119 0.0995 0.6489 1. 0 d
Cu1 Cu1+ 1 a 0.2125(7) 0.1007(6) 0.1463(7) 1. 0 d
O1 O2- 1 a 0.167(1) 0.794(1) 0.186(1) 1. 0 d
O2 O2- 1 a 0.943(1) 0.847(1) 0.621(1) 1. 0 d
O3 O2- 1 a 0.796(1) 0.367(1) 0.119(1) 1. 0 d
O4 O2- 1 a 0.204(1) 0.392(1) 0.102(1) 1. 0 d
O5 O2- 1 a 0.497(1) 0.365(1) 0.647(1) 1. 0 d
O6 O2- 1 a 0.660(1) 0.815(1) 0.096(1) 1. 0 d
O7 O2- 1 a 0.047(1) 0.411(1) 0.617(1) 1. 0 d
O8 O2- 1 a 0.371(1) 0.792(1) 0.685(1) 1. 0 d

loop_
_atom_type_symbol
_atom_type_oxidation_number
W6+ 6.000
Bi3+ 3.000
Cu1+ 1.000
O2- -2.000
